data_7119861
loop_
_publ_author_name
'Chen, Zi-Man'
'Cui, Yu'
'Jiang, Xuan-Feng'
'Tong, Jin'
'Yu, Shu-Yan'

_publ_section_title
;
 Programmable self-assembly of water-soluble organo-heterometallic cages
 [M12M'4L12] using 3-(3,5-dimethyl-1H-pyrazol-4-yl)pentane-2,4-dione
 (H2L).
;
_journal_issue 30
_journal_name_full 'Chemical communications (Cambridge, England)'
_journal_page_first 4238
_journal_page_last 4241
_journal_paper_doi 10.1039/c7cc00425g
_journal_volume 53
_journal_year 2017
_chemical_formula_moiety 'C40 H42 N8 O4 Pd2, 2(F6 P)'
_chemical_formula_sum 'C40 H42 F12 N8 O4 P2 Pd2'
_chemical_formula_weight 1201.55
_space_group_crystal_system orthorhombic
_space_group_IT_number 62
_space_group_name_Hall '-P 2ac 2n'
_space_group_name_H-M_alt 'P n m a'
_symmetry_space_group_name_Hall '-P 2ac 2n'
_symmetry_space_group_name_H-M 'P n m a'
_atom_sites_solution_hydrogens mixed
_audit_creation_method SHELXL-2014/7
_audit_update_record
;
2017-02-20 deposited with the CCDC.
2017-03-17 downloaded from the CCDC.
;
_cell_angle_alpha 90
_cell_angle_beta 90
_cell_angle_gamma 90
_cell_formula_units_Z 4
_cell_length_a 18.797(4)
_cell_length_b 18.398(4)
_cell_length_c 13.758(3)
_cell_measurement_reflns_used 3957
_cell_measurement_temperature 291(2)
_cell_measurement_theta_max 25.02
_cell_measurement_theta_min 2.11
_cell_volume 4757.9(18)
_computing_cell_refinement SMART
_computing_data_collection 'SMART (Bruker, 2008)'
_computing_data_reduction 'SAINT (Bruker, 2008)'
_computing_molecular_graphics 'SHELXTL (Bruker, 2008)'
_computing_publication_material 'SHELXTL (Bruker, 2008)'
_computing_structure_refinement 'SHELXL-2014/7 (Sheldrick, 2014)'
_computing_structure_solution 'SHELXTL (Bruker, 2008)'
_diffrn_ambient_temperature 291(2)
_diffrn_measured_fraction_theta_full 0.972
_diffrn_measured_fraction_theta_max 0.972
_diffrn_measurement_device_type 'Bruker P4'
_diffrn_measurement_method '\w scans'
_diffrn_radiation_type MoK\a
_diffrn_radiation_wavelength 0.71073
_diffrn_reflns_av_R_equivalents 0.0202
_diffrn_reflns_av_unetI/netI 0.0224
_diffrn_reflns_Laue_measured_fraction_full 0.972
_diffrn_reflns_Laue_measured_fraction_max 0.972
_diffrn_reflns_limit_h_max 22
_diffrn_reflns_limit_h_min -22
_diffrn_reflns_limit_k_max 21
_diffrn_reflns_limit_k_min -21
_diffrn_reflns_limit_l_max 16
_diffrn_reflns_limit_l_min 0
_diffrn_reflns_number 13625
_diffrn_reflns_point_group_measured_fraction_full 0.972
_diffrn_reflns_point_group_measured_fraction_max 0.972
_diffrn_reflns_theta_full 24.988
_diffrn_reflns_theta_max 24.988
_diffrn_reflns_theta_min 1.834
_exptl_absorpt_coefficient_mu 0.919
_exptl_absorpt_correction_T_max 0.82
_exptl_absorpt_correction_T_min 0.79
_exptl_absorpt_correction_type multi-scan
_exptl_absorpt_process_details 'SADABS; Bruker, 2008'
_exptl_crystal_colour yellow
_exptl_crystal_density_diffrn 1.677
_exptl_crystal_description cubic
_exptl_crystal_F_000 2400
_exptl_crystal_size_max 0.260
_exptl_crystal_size_mid 0.240
_exptl_crystal_size_min 0.220
_refine_diff_density_max 0.362
_refine_diff_density_min -0.767
_refine_diff_density_rms 0.080
_refine_ls_extinction_method none
_refine_ls_goodness_of_fit_ref 1.061
_refine_ls_hydrogen_treatment constr
_refine_ls_matrix_type full
_refine_ls_number_parameters 337
_refine_ls_number_reflns 4209
_refine_ls_number_restraints 12
_refine_ls_restrained_S_all 1.065
_refine_ls_R_factor_all 0.0377
_refine_ls_R_factor_gt 0.0327
_refine_ls_shift/su_max 0.001
_refine_ls_shift/su_mean 0.000
_refine_ls_structure_factor_coef Fsqd
_refine_ls_weighting_details 'w=1/[\s^2^(Fo^2^)+(0.0654P)^2^+0.3523P] where P=(Fo^2^+2Fc^2^)/3'
_refine_ls_weighting_scheme calc
_refine_ls_wR_factor_gt 0.0892
_refine_ls_wR_factor_ref 0.0909
_reflns_Friedel_coverage 0.000
_reflns_number_gt 3623
_reflns_number_total 4209
_reflns_threshold_expression 'I > 2\s(I)'
_cod_data_source_file c7cc00425g2.cif
_cod_data_source_block c1
_cod_depositor_comments 'Adding full bibliography for 7119861--7119863.cif.'
_cod_database_code 7119861
_shelx_shelxl_version_number 2014/7
_shelx_space_group_comment
;
The symmetry employed for this shelxl refinement is uniquely defined
by the following loop, which should always be used as a source of
symmetry information in preference to the above space-group names.
They are only intended as comments.
;
_shelx_estimated_absorpt_t_min 0.796
_shelx_estimated_absorpt_t_max 0.823

loop_
_space_group_symop_operation_xyz
'x, y, z'
'-x+1/2, -y, z+1/2'
'x+1/2, -y+1/2, -z+1/2'
'-x, y+1/2, -z'
'-x, -y, -z'
'x-1/2, y, -z-1/2'
'-x-1/2, y-1/2, z-1/2'
'x, -y-1/2, z'

loop_
_atom_site_label
_atom_site_type_symbol
_atom_site_fract_x
_atom_site_fract_y
_atom_site_fract_z
_atom_site_U_iso_or_equiv
_atom_site_adp_type
_atom_site_occupancy
_atom_site_site_symmetry_order
_atom_site_calc_flag
_atom_site_refinement_flags_posn
_atom_site_refinement_flags_adp
_atom_site_refinement_flags_occupancy
C1 C 0.61604(16) 0.86831(16) 1.05727(19) 0.0428(7) Uani 1 1 d . . .
H1 H 0.5906 0.8443 1.1055 0.051 Uiso 1 1 calc R U .
C2 C 0.68328(16) 0.89323(17) 1.07811(19) 0.0472(7) Uani 1 1 d . . .
H2 H 0.7034 0.8854 1.1389 0.057 Uiso 1 1 calc R U .
C3 C 0.72006(16) 0.92992(17) 1.0073(2) 0.0512(8) Uani 1 1 d . . .
H3 H 0.7652 0.9482 1.0201 0.061 Uiso 1 1 calc R U .
C4 C 0.68979(16) 0.93957(16) 0.9173(2) 0.0460(7) Uani 1 1 d . . .
H4 H 0.7143 0.9647 0.8691 0.055 Uiso 1 1 calc R U .
C5 C 0.62289(14) 0.91193(14) 0.89862(18) 0.0365(6) Uani 1 1 d . . .
C6 C 0.58639(14) 0.91443(14) 0.80397(18) 0.0357(6) Uani 1 1 d . . .
C7 C 0.61578(15) 0.94615(15) 0.7213(2) 0.0408(6) Uani 1 1 d . . .
H7 H 0.6597 0.9693 0.7248 0.049 Uiso 1 1 calc R U .
C8 C 0.57963(16) 0.94309(16) 0.6347(2) 0.0473(7) Uani 1 1 d . . .
H8 H 0.5987 0.9643 0.5792 0.057 Uiso 1 1 calc R U .
C9 C 0.51459(15) 0.90815(18) 0.6311(2) 0.0452(7) Uani 1 1 d . . .
H9 H 0.4898 0.9047 0.5728 0.054 Uiso 1 1 calc R U .
C10 C 0.48698(14) 0.87852(16) 0.71467(19) 0.0397(7) Uani 1 1 d . . .
H10 H 0.4429 0.8557 0.7124 0.048 Uiso 1 1 calc R U .
C11 C 0.43275(15) 0.88972(14) 1.1615(2) 0.0438(7) Uani 1 1 d . . .
H11A H 0.4421 0.9173 1.1037 0.066 Uiso 1 1 calc R U .
H11B H 0.4655 0.9039 1.2116 0.066 Uiso 1 1 calc R U .
H11C H 0.3849 0.8988 1.1828 0.066 Uiso 1 1 calc R U .
C12 C 0.44161(14) 0.81072(14) 1.14035(18) 0.0345(6) Uani 1 1 d . U .
C13 C 0.42394(19) 0.7500 1.1967(2) 0.0329(8) Uani 1 2 d S T P
C14 C 0.5041(2) 0.7500 1.3875(4) 0.0582(13) Uani 1 2 d S T P
H14A H 0.5240 0.7760 1.3335 0.087 Uiso 0.5 1 calc R U P
H14B H 0.5212 0.7008 1.3870 0.087 Uiso 0.5 1 calc R U P
H14C H 0.5180 0.7731 1.4471 0.087 Uiso 0.5 1 calc R U P
C15 C 0.4255(2) 0.7500 1.3798(3) 0.0476(10) Uani 1 2 d S T P
C16 C 0.3875(2) 0.7500 1.2935(3) 0.0389(9) Uani 1 2 d S T P
C17 C 0.3123(2) 0.7500 1.2972(3) 0.0515(11) Uani 1 2 d S T P
C18 C 0.2683(2) 0.7500 1.2048(3) 0.0653(13) Uani 1 2 d S T P
H18A H 0.2204 0.7644 1.2196 0.098 Uiso 0.5 1 calc R U P
H18B H 0.2681 0.7021 1.1773 0.098 Uiso 0.5 1 calc R U P
H18C H 0.2886 0.7835 1.1590 0.098 Uiso 0.5 1 calc R U P
C19 C 0.31874(15) 0.88978(14) 0.8514(2) 0.0435(7) Uani 1 1 d . . .
H19A H 0.3604 0.9182 0.8650 0.065 Uiso 1 1 calc R U .
H19B H 0.2831 0.8995 0.8997 0.065 Uiso 1 1 calc R U .
H19C H 0.3006 0.9023 0.7884 0.065 Uiso 1 1 calc R U .
C20 C 0.33753(14) 0.81057(15) 0.85338(18) 0.0341(6) Uani 1 1 d . . .
C21 C 0.29463(19) 0.7500 0.8353(2) 0.0319(8) Uani 1 2 d S T P
C22 C 0.1737(2) 0.7500 0.9757(3) 0.0519(11) Uani 1 2 d S T P
H22A H 0.1398 0.7823 1.0051 0.078 Uiso 0.5 1 calc R U P
H22B H 0.2210 0.7660 0.9909 0.078 Uiso 0.5 1 calc R U P
H22C H 0.1668 0.7017 1.0004 0.078 Uiso 0.5 1 calc R U P
C23 C 0.1637(2) 0.7500 0.8685(3) 0.0389(9) Uani 1 2 d S T P
C24 C 0.2191(2) 0.7500 0.8025(3) 0.0345(8) Uani 1 2 d S T P
C25 C 0.2027(2) 0.7500 0.7003(3) 0.0411(9) Uani 1 2 d S T P
C26 C 0.2608(3) 0.7500 0.6252(3) 0.0566(12) Uani 1 2 d S T P
H26A H 0.2964 0.7850 0.6427 0.085 Uiso 0.5 1 calc R U P
H26B H 0.2411 0.7624 0.5629 0.085 Uiso 0.5 1 calc R U P
H26C H 0.2819 0.7026 0.6218 0.085 Uiso 0.5 1 calc R U P
F1 F 0.68031(10) 0.92036(11) 0.43590(11) 0.0622(5) Uani 1 1 d . . .
F2 F 0.63228(10) 0.86414(9) 0.30445(13) 0.0569(5) Uani 1 1 d . . .
F3 F 0.59172(8) 0.97254(9) 0.24996(11) 0.0475(4) Uani 1 1 d . . .
F4 F 0.63960(9) 1.02866(9) 0.38163(12) 0.0518(4) Uani 1 1 d . . .
F5 F 0.70940(8) 0.95778(8) 0.28438(11) 0.0466(4) Uani 1 1 d . . .
F6 F 0.56301(9) 0.93435(10) 0.40190(12) 0.0551(5) Uani 1 1 d . . .
N1 N 0.58625(11) 0.87729(11) 0.97116(15) 0.0347(5) Uani 1 1 d . U .
N2 N 0.52208(11) 0.88164(12) 0.79962(15) 0.0334(5) Uani 1 1 d . U .
N3 N 0.46859(12) 0.78780(11) 1.05529(14) 0.0332(4) Uani 1 1 d . U .
N4 N 0.40289(11) 0.78774(11) 0.87721(15) 0.0338(5) Uani 1 1 d . U .
O1 O 0.39260(18) 0.7500 1.4645(2) 0.0671(9) Uani 1 2 d S T P
H1A H 0.3506 0.7500 1.4579 0.101 Uiso 1 2 d R U P
O2 O 0.27831(18) 0.7500 1.3776(2) 0.0717(10) Uani 1 2 d S T P
O3 O 0.09680(14) 0.7500 0.8406(2) 0.0499(7) Uani 1 2 d S T P
H3Y H 0.0949 0.7500 0.7811 0.075 Uiso 1 2 d R U P
O4 O 0.13867(15) 0.7500 0.6705(2) 0.0499(7) Uani 1 2 d S T P
P1 P 0.63559(4) 0.94601(4) 0.34321(5) 0.0407(2) Uani 1 1 d . . .
Pd1 Pd 0.49197(2) 0.83522(2) 0.92743(2) 0.02986(10) Uani 1 1 d . U .

loop_
_atom_site_aniso_label
_atom_site_aniso_U_11
_atom_site_aniso_U_22
_atom_site_aniso_U_33
_atom_site_aniso_U_23
_atom_site_aniso_U_13
_atom_site_aniso_U_12
C1 0.0417(17) 0.0530(18) 0.0336(15) -0.0037(13) 0.0030(12) -0.0065(15)
C2 0.0407(17) 0.066(2) 0.0354(15) -0.0094(13) -0.0025(12) -0.0056(15)
C3 0.0394(17) 0.0618(19) 0.0523(18) -0.0119(15) 0.0013(14) -0.0138(15)
C4 0.0396(17) 0.0506(19) 0.0477(17) -0.0029(13) 0.0069(13) -0.0131(14)
C5 0.0396(16) 0.0367(15) 0.0331(14) -0.0043(11) 0.0103(12) -0.0027(12)
C6 0.0375(16) 0.0335(14) 0.0361(14) -0.0019(11) 0.0076(12) 0.0040(11)
C7 0.0405(16) 0.0402(15) 0.0416(15) 0.0035(12) 0.0140(13) -0.0039(12)
C8 0.0560(19) 0.0480(17) 0.0380(16) 0.0121(13) 0.0159(14) 0.0101(15)
C9 0.0469(18) 0.0569(19) 0.0320(15) 0.0031(14) 0.0016(12) 0.0096(14)
C10 0.0380(15) 0.0512(18) 0.0299(15) 0.0058(13) -0.0022(11) 0.0024(13)
C11 0.0501(18) 0.0381(15) 0.0433(16) -0.0061(12) 0.0071(13) 0.0008(13)
C12 0.0364(15) 0.0367(13) 0.0306(11) -0.0030(11) 0.0054(10) -0.0007(12)
C13 0.032(2) 0.040(2) 0.0267(18) 0.000 0.0038(15) 0.000
C14 0.051(3) 0.073(4) 0.050(3) 0.000 -0.004(2) 0.000
C15 0.049(3) 0.057(3) 0.037(2) 0.000 0.0077(19) 0.000
C16 0.040(2) 0.047(2) 0.031(2) 0.000 0.0072(16) 0.000
C17 0.045(3) 0.071(3) 0.038(2) 0.000 0.0077(19) 0.000
C18 0.043(3) 0.098(4) 0.055(3) 0.000 0.003(2) 0.000
C19 0.0377(16) 0.0387(16) 0.0541(17) 0.0074(13) -0.0005(13) -0.0005(13)
C20 0.0318(15) 0.0392(14) 0.0314(13) 0.0021(11) 0.0013(11) 0.0014(12)
C21 0.030(2) 0.036(2) 0.0300(19) 0.000 0.0002(15) 0.000
C22 0.046(3) 0.065(3) 0.045(2) 0.000 0.007(2) 0.000
C23 0.034(2) 0.034(2) 0.048(2) 0.000 0.0027(18) 0.000
C24 0.034(2) 0.0313(19) 0.038(2) 0.000 -0.0026(16) 0.000
C25 0.046(2) 0.035(2) 0.042(2) 0.000 -0.0050(19) 0.000
C26 0.063(3) 0.072(3) 0.035(2) 0.000 -0.004(2) 0.000
F1 0.0716(13) 0.0741(13) 0.0409(10) 0.0111(8) -0.0047(8) 0.0193(11)
F2 0.0684(12) 0.0422(9) 0.0600(11) -0.0006(8) 0.0131(9) -0.0049(9)
F3 0.0479(10) 0.0567(10) 0.0379(9) 0.0009(7) -0.0084(7) -0.0071(8)
F4 0.0506(10) 0.0544(11) 0.0506(10) -0.0164(8) -0.0120(8) 0.0023(8)
F5 0.0451(9) 0.0517(9) 0.0428(9) -0.0060(7) 0.0020(7) -0.0051(8)
F6 0.0550(11) 0.0638(11) 0.0467(9) 0.0021(8) 0.0124(8) -0.0036(9)
N1 0.0343(11) 0.0383(13) 0.0314(11) -0.0019(9) 0.0054(9) -0.0046(9)
N2 0.0308(11) 0.0377(12) 0.0317(10) 0.0008(9) 0.0045(8) 0.0016(9)
N3 0.0352(12) 0.0312(11) 0.0330(8) 0.0013(8) 0.0033(8) -0.0024(10)
N4 0.0368(11) 0.0289(10) 0.0359(11) 0.0002(9) 0.0021(8) -0.0036(9)
O1 0.064(2) 0.101(3) 0.0359(17) 0.000 0.0086(15) 0.000
O2 0.056(2) 0.115(3) 0.0444(18) 0.000 0.0179(16) 0.000
O3 0.0316(16) 0.0533(18) 0.065(2) 0.000 0.0006(13) 0.000
O4 0.0460(18) 0.0493(17) 0.0545(18) 0.000 -0.0186(14) 0.000
P1 0.0466(5) 0.0422(4) 0.0332(4) 0.0007(3) 0.0003(3) -0.0015(3)
Pd1 0.02857(15) 0.03401(16) 0.02699(15) 0.00118(8) 0.00244(7) -0.00275(8)

loop_
_atom_type_symbol
_atom_type_description
_atom_type_scat_dispersion_real
_atom_type_scat_dispersion_imag
_atom_type_scat_source
C C 0.0033 0.0016 'International Tables Vol C Tables 4.2.6.8 and 6.1.1.4'
H H 0.0000 0.0000 'International Tables Vol C Tables 4.2.6.8 and 6.1.1.4'
F F 0.0171 0.0103 'International Tables Vol C Tables 4.2.6.8 and 6.1.1.4'
N N 0.0061 0.0033 'International Tables Vol C Tables 4.2.6.8 and 6.1.1.4'
O O 0.0106 0.0060 'International Tables Vol C Tables 4.2.6.8 and 6.1.1.4'
P P 0.1023 0.0942 'International Tables Vol C Tables 4.2.6.8 and 6.1.1.4'
Pd Pd -0.9988 1.0072 'International Tables Vol C Tables 4.2.6.8 and 6.1.1.4'

loop_
_geom_angle_atom_site_label_1
_geom_angle_atom_site_label_2
_geom_angle_atom_site_label_3
_geom_angle
_geom_angle_site_symmetry_1
_geom_angle_site_symmetry_3
N1 C1 C2 122.4(3) . .
N1 C1 H1 118.8 . .
C2 C1 H1 118.8 . .
C3 C2 C1 118.6(3) . .
C3 C2 H2 120.7 . .
C1 C2 H2 120.7 . .
C2 C3 C4 119.7(3) . .
C2 C3 H3 120.2 . .
C4 C3 H3 120.2 . .
C3 C4 C5 119.8(3) . .
C3 C4 H4 120.1 . .
C5 C4 H4 120.1 . .
N1 C5 C4 119.6(3) . .
N1 C5 C6 115.1(2) . .
C4 C5 C6 125.3(2) . .
N2 C6 C7 120.4(2) . .
N2 C6 C5 116.2(2) . .
C7 C6 C5 123.4(3) . .
C8 C7 C6 119.7(3) . .
C8 C7 H7 120.2 . .
C6 C7 H7 120.2 . .
C7 C8 C9 119.2(3) . .
C7 C8 H8 120.4 . .
C9 C8 H8 120.4 . .
C10 C9 C8 119.2(3) . .
C10 C9 H9 120.4 . .
C8 C9 H9 120.4 . .
N2 C10 C9 121.7(3) . .
N2 C10 H10 119.1 . .
C9 C10 H10 119.1 . .
C12 C11 H11A 109.5 . .
C12 C11 H11B 109.5 . .
H11A C11 H11B 109.5 . .
C12 C11 H11C 109.5 . .
H11A C11 H11C 109.5 . .
H11B C11 H11C 109.5 . .
N3 C12 C13 108.8(2) . .
N3 C12 C11 121.2(2) . .
C13 C12 C11 130.0(2) . .
C12 C13 C12 105.9(3) 8_575 .
C12 C13 C16 126.95(15) 8_575 .
C12 C13 C16 126.95(15) . .
C15 C14 H14A 109.5 . .
C15 C14 H14B 109.5 . .
H14A C14 H14B 109.5 . .
C15 C14 H14C 109.5 . .
H14A C14 H14C 109.5 . .
H14B C14 H14C 109.5 . .
O1 C15 C16 121.0(4) . .
O1 C15 C14 113.8(4) . .
C16 C15 C14 125.2(4) . .
C15 C16 C17 119.0(3) . .
C15 C16 C13 121.7(4) . .
C17 C16 C13 119.4(3) . .
O2 C17 C16 122.1(4) . .
O2 C17 C18 116.9(4) . .
C16 C17 C18 120.9(4) . .
C17 C18 H18A 109.5 . .
C17 C18 H18B 109.5 . .
H18A C18 H18B 109.5 . .
C17 C18 H18C 109.5 . .
H18A C18 H18C 109.5 . .
H18B C18 H18C 109.5 . .
C20 C19 H19A 109.5 . .
C20 C19 H19B 109.5 . .
H19A C19 H19B 109.5 . .
C20 C19 H19C 109.5 . .
H19A C19 H19C 109.5 . .
H19B C19 H19C 109.5 . .
N4 C20 C21 108.8(2) . .
N4 C20 C19 121.7(2) . .
C21 C20 C19 129.5(2) . .
C20 C21 C20 105.7(3) 8_575 .
C20 C21 C24 127.14(16) 8_575 .
C20 C21 C24 127.14(16) . .
C23 C22 H22A 109.5 . .
C23 C22 H22B 109.5 . .
H22A C22 H22B 109.5 . .
C23 C22 H22C 109.5 . .
H22A C22 H22C 109.5 . .
H22B C22 H22C 109.5 . .
O3 C23 C24 121.9(4) . .
O3 C23 C22 114.3(3) . .
C24 C23 C22 123.8(3) . .
C23 C24 C25 118.7(3) . .
C23 C24 C21 121.3(3) . .
C25 C24 C21 120.0(3) . .
O4 C25 C24 121.1(4) . .
O4 C25 C26 117.8(4) . .
C24 C25 C26 121.1(3) . .
C25 C26 H26A 109.5 . .
C25 C26 H26B 109.5 . .
H26A C26 H26B 109.5 . .
C25 C26 H26C 109.5 . .
H26A C26 H26C 109.5 . .
H26B C26 H26C 109.5 . .
C1 N1 C5 119.9(2) . .
C1 N1 Pd1 126.13(19) . .
C5 N1 Pd1 113.66(17) . .
C10 N2 C6 119.8(2) . .
C10 N2 Pd1 126.67(18) . .
C6 N2 Pd1 113.42(17) . .
C12 N3 N3 108.30(14) . 8_575
C12 N3 Pd1 135.06(18) . .
N3 N3 Pd1 115.70(6) 8_575 .
C20 N4 N4 108.28(15) . 8_575
C20 N4 Pd1 135.37(18) . .
N4 N4 Pd1 115.75(6) 8_575 .
C15 O1 H1A 111.4 . .
C23 O3 H3Y 109.5 . .
F2 P1 F1 90.48(10) . .
F2 P1 F6 90.51(10) . .
F1 P1 F6 90.36(10) . .
F2 P1 F3 89.99(10) . .
F1 P1 F3 179.15(11) . .
F6 P1 F3 90.35(9) . .
F2 P1 F4 179.44(11) . .
F1 P1 F4 89.56(10) . .
F6 P1 F4 90.05(10) . .
F3 P1 F4 89.96(9) . .
F2 P1 F5 89.57(9) . .
F1 P1 F5 89.29(10) . .
F6 P1 F5 179.64(10) . .
F3 P1 F5 90.00(9) . .
F4 P1 F5 89.87(9) . .
N3 Pd1 N4 85.99(9) . .
N3 Pd1 N1 95.58(9) . .
N4 Pd1 N1 175.31(8) . .
N3 Pd1 N2 176.44(9) . .
N4 Pd1 N2 96.72(9) . .
N1 Pd1 N2 81.54(9) . .
N3 Pd1 Pd1 64.30(6) . 8_575
N4 Pd1 Pd1 64.25(6) . 8_575
N1 Pd1 Pd1 112.47(6) . 8_575
N2 Pd1 Pd1 114.81(6) . 8_575

loop_
_geom_bond_atom_site_label_1
_geom_bond_atom_site_label_2
_geom_bond_distance
_geom_bond_site_symmetry_2
C1 N1 1.321(3) .
C1 C2 1.375(4) .
C1 H1 0.9300 .
C2 C3 1.373(4) .
C2 H2 0.9300 .
C3 C4 1.373(4) .
C3 H3 0.9300 .
C4 C5 1.381(4) .
C4 H4 0.9300 .
C5 N1 1.370(3) .
C5 C6 1.473(4) .
C6 N2 1.352(3) .
C6 C7 1.392(4) .
C7 C8 1.373(4) .
C7 H7 0.9300 .
C8 C9 1.382(4) .
C8 H8 0.9300 .
C9 C10 1.374(4) .
C9 H9 0.9300 .
C10 N2 1.343(3) .
C10 H10 0.9300 .
C11 C12 1.492(4) .
C11 H11A 0.9600 .
C11 H11B 0.9600 .
C11 H11C 0.9600 .
C12 N3 1.343(3) .
C12 C13 1.400(3) .
C13 C12 1.400(3) 8_575
C13 C16 1.497(5) .
C14 C15 1.481(6) .
C14 H14A 0.9600 .
C14 H14B 0.9600 .
C14 H14C 0.9600 .
C15 O1 1.319(5) .
C15 C16 1.386(6) .
C16 C17 1.413(6) .
C17 O2 1.277(5) .
C17 C18 1.517(6) .
C18 H18A 0.9600 .
C18 H18B 0.9600 .
C18 H18C 0.9600 .
C19 C20 1.500(4) .
C19 H19A 0.9600 .
C19 H19B 0.9600 .
C19 H19C 0.9600 .
C20 N4 1.339(3) .
C20 C21 1.398(3) .
C21 C20 1.398(3) 8_575
C21 C24 1.490(5) .
C22 C23 1.487(6) .
C22 H22A 0.9600 .
C22 H22B 0.9600 .
C22 H22C 0.9600 .
C23 O3 1.314(4) .
C23 C24 1.382(5) .
C24 C25 1.439(5) .
C25 O4 1.271(5) .
C25 C26 1.503(6) .
C26 H26A 0.9600 .
C26 H26B 0.9600 .
C26 H26C 0.9600 .
F1 P1 1.5986(17) .
F2 P1 1.5991(18) .
F3 P1 1.6013(16) .
F4 P1 1.6115(17) .
F5 P1 1.6208(17) .
F6 P1 1.5998(17) .
N1 Pd1 2.025(2) .
N2 Pd1 2.035(2) .
N3 N3 1.391(4) 8_575
N3 Pd1 2.012(2) .
N4 N4 1.389(4) 8_575
N4 Pd1 2.011(2) .
O1 H1A 0.7947 .
O3 H3Y 0.8194 .
Pd1 Pd1 3.1357(8) 8_575

loop_
_geom_torsion_atom_site_label_1
_geom_torsion_atom_site_label_2
_geom_torsion_atom_site_label_3
_geom_torsion_atom_site_label_4
_geom_torsion
_geom_torsion_site_symmetry_1
_geom_torsion_site_symmetry_4
N1 C1 C2 C3 1.2(5) . .
C1 C2 C3 C4 -1.3(5) . .
C2 C3 C4 C5 -0.4(5) . .
C3 C4 C5 N1 2.3(4) . .
C3 C4 C5 C6 -176.0(3) . .
N1 C5 C6 N2 -0.9(3) . .
C4 C5 C6 N2 177.4(3) . .
N1 C5 C6 C7 -178.8(2) . .
C4 C5 C6 C7 -0.5(4) . .
N2 C6 C7 C8 -1.0(4) . .
C5 C6 C7 C8 176.9(2) . .
C6 C7 C8 C9 -0.3(4) . .
C7 C8 C9 C10 1.3(4) . .
C8 C9 C10 N2 -1.0(4) . .
N3 C12 C13 C12 -0.2(4) . 8_575
C11 C12 C13 C12 178.07(18) . 8_575
N3 C12 C13 C16 -175.1(3) . .
C11 C12 C13 C16 3.2(6) . .
O1 C15 C16 C17 0.000(2) . .
C14 C15 C16 C17 180.000(2) . .
O1 C15 C16 C13 180.000(2) . .
C14 C15 C16 C13 0.000(2) . .
C12 C13 C16 C15 93.1(3) 8_575 .
C12 C13 C16 C15 -93.1(3) . .
C12 C13 C16 C17 -86.9(3) 8_575 .
C12 C13 C16 C17 86.9(3) . .
C15 C16 C17 O2 0.000(2) . .
C13 C16 C17 O2 180.000(1) . .
C15 C16 C17 C18 180.000(2) . .
C13 C16 C17 C18 0.000(2) . .
N4 C20 C21 C20 2.2(4) . 8_575
C19 C20 C21 C20 -176.09(17) . 8_575
N4 C20 C21 C24 -177.2(3) . .
C19 C20 C21 C24 4.5(5) . .
O3 C23 C24 C25 0.000(1) . .
C22 C23 C24 C25 180.000(1) . .
O3 C23 C24 C21 180.000(1) . .
C22 C23 C24 C21 0.000(1) . .
C20 C21 C24 C23 90.4(3) 8_575 .
C20 C21 C24 C23 -90.4(3) . .
C20 C21 C24 C25 -89.6(3) 8_575 .
C20 C21 C24 C25 89.6(3) . .
C23 C24 C25 O4 0.000(1) . .
C21 C24 C25 O4 180.000(1) . .
C23 C24 C25 C26 180.000(1) . .
C21 C24 C25 C26 0.000(1) . .
C2 C1 N1 C5 0.6(4) . .
C2 C1 N1 Pd1 173.9(2) . .
C4 C5 N1 C1 -2.4(4) . .
C6 C5 N1 C1 176.0(2) . .
C4 C5 N1 Pd1 -176.4(2) . .
C6 C5 N1 Pd1 2.0(3) . .
C9 C10 N2 C6 -0.2(4) . .
C9 C10 N2 Pd1 -175.8(2) . .
C7 C6 N2 C10 1.2(4) . .
C5 C6 N2 C10 -176.8(2) . .
C7 C6 N2 Pd1 177.36(19) . .
C5 C6 N2 Pd1 -0.6(3) . .
C13 C12 N3 N3 0.2(3) . 8_575
C11 C12 N3 N3 -178.3(2) . 8_575
C13 C12 N3 Pd1 168.1(2) . .
C11 C12 N3 Pd1 -10.4(4) . .
C21 C20 N4 N4 -1.4(2) . 8_575
C19 C20 N4 N4 177.06(19) . 8_575
C21 C20 N4 Pd1 -171.8(2) . .
C19 C20 N4 Pd1 6.7(4) . .
